data_7030614
loop_
_publ_author_name
'Tan, Runyu'
'Song, Datong'

_publ_section_title
;
 Reductive dearomatization of a substituted benzene triggered by a
 strong oxidant
;
_journal_coden_ASTM DTARAF
_journal_issue 44
_journal_name_full 'Dalton Transactions'
_journal_page_first 9892
_journal_page_last 9897
_journal_paper_doi 10.1039/b919233f
_journal_year 2009
_chemical_formula_sum 'C78 H70 N4 O Pt2'
_chemical_formula_weight 1469.56
_space_group_IT_number 14
_symmetry_cell_setting monoclinic
_symmetry_space_group_name_Hall '-P 2yn'
_symmetry_space_group_name_H-M 'P 1 21/n 1'
_atom_sites_solution_hydrogens geom
_atom_sites_solution_primary direct
_atom_sites_solution_secondary difmap
_audit_creation_method SHELXL-97
_cell_angle_alpha 90.00
_cell_angle_beta 97.934(3)
_cell_angle_gamma 90.00
_cell_formula_units_Z 4
_cell_length_a 13.8443(8)
_cell_length_b 20.5580(13)
_cell_length_c 21.3045(13)
_cell_measurement_reflns_used 7264
_cell_measurement_temperature 150(2)
_cell_measurement_theta_max 27.00
_cell_measurement_theta_min 2.97
_cell_volume 6005.5(6)
_computing_structure_refinement 'SHELXL-97 (Sheldrick, 2008)'
_computing_structure_solution 'SHELXS-97 (Sheldrick, 2008)'
_diffrn_ambient_temperature 150(2)
_diffrn_measured_fraction_theta_full 0.990
_diffrn_measured_fraction_theta_max 0.990
_diffrn_radiation_monochromator graphite
_diffrn_radiation_source 'fine-focus sealed tube'
_diffrn_radiation_type MoK\a
_diffrn_radiation_wavelength 0.71073
_diffrn_reflns_av_R_equivalents 0.1229
_diffrn_reflns_av_sigmaI/netI 0.1518
_diffrn_reflns_limit_h_max 17
_diffrn_reflns_limit_h_min -17
_diffrn_reflns_limit_k_max 22
_diffrn_reflns_limit_k_min -26
_diffrn_reflns_limit_l_max 24
_diffrn_reflns_limit_l_min -27
_diffrn_reflns_number 49767
_diffrn_reflns_theta_full 27.00
_diffrn_reflns_theta_max 27.00
_diffrn_reflns_theta_min 2.97
_exptl_absorpt_coefficient_mu 4.706
_exptl_absorpt_correction_T_max 0.8717
_exptl_absorpt_correction_T_min 0.7987
_exptl_absorpt_correction_type multi-scan
_exptl_absorpt_process_details 'bruker apex 2'
_exptl_crystal_colour yellow
_exptl_crystal_density_diffrn 1.625
_exptl_crystal_density_method 'not measured'
_exptl_crystal_description block
_exptl_crystal_F_000 2920
_exptl_crystal_size_max 0.05
_exptl_crystal_size_mid 0.03
_exptl_crystal_size_min 0.03
_refine_diff_density_max 1.422
_refine_diff_density_min -1.735
_refine_diff_density_rms 0.213
_refine_ls_extinction_method none
_refine_ls_goodness_of_fit_ref 1.011
_refine_ls_hydrogen_treatment constr
_refine_ls_matrix_type full
_refine_ls_number_parameters 680
_refine_ls_number_reflns 12981
_refine_ls_number_restraints 0
_refine_ls_restrained_S_all 1.011
_refine_ls_R_factor_all 0.1367
_refine_ls_R_factor_gt 0.0568
_refine_ls_shift/su_max 0.001
_refine_ls_shift/su_mean 0.000
_refine_ls_structure_factor_coef Fsqd
_refine_ls_weighting_details 'calc w=1/[\s^2^(Fo^2^)+(0.0539P)^2^+6.9655P] where P=(Fo^2^+2Fc^2^)/3'
_refine_ls_weighting_scheme calc
_refine_ls_wR_factor_gt 0.1104
_refine_ls_wR_factor_ref 0.1392
_reflns_number_gt 7264
_reflns_number_total 12981
_reflns_threshold_expression >2sigma(I)
_cod_duplicate_entry 7002766
_cod_data_source_file b919233f.txt
_cod_data_source_block 1a
_cod_original_sg_symbol_H-M P2(1)/n
_cod_database_code 7030614

loop_
_symmetry_equiv_pos_as_xyz
'x, y, z'
'-x+1/2, y+1/2, -z+1/2'
'-x, -y, -z'
'x-1/2, -y-1/2, z-1/2'

loop_
_atom_site_label
_atom_site_type_symbol
_atom_site_fract_x
_atom_site_fract_y
_atom_site_fract_z
_atom_site_U_iso_or_equiv
_atom_site_adp_type
_atom_site_occupancy
_atom_site_symmetry_multiplicity
_atom_site_calc_flag
_atom_site_refinement_flags
_atom_site_disorder_assembly
_atom_site_disorder_group
Pt1 Pt 0.72157(3) 1.392046(18) 0.086080(19) 0.02452(12) Uani 1 1 d . . .
N1 N 0.8009(6) 1.3330(4) 0.0257(4) 0.0238(19) Uani 1 1 d . A .
C1 C 0.7495(7) 1.3267(5) -0.0317(5) 0.031(3) Uani 1 1 d . . .
H1A H 0.6854 1.3443 -0.0378 0.037 Uiso 1 1 calc R . .
O1 O 0.9972(15) 1.0757(10) 0.0615(13) 0.200(8) Uani 1 1 d . . .
C1S C 0.9649(16) 1.1020(8) 0.1240(10) 0.108(7) Uani 1 1 d . . .
H1SA H 0.9906 1.0739 0.1602 0.130 Uiso 1 1 calc R . .
H1SB H 0.9893 1.1468 0.1326 0.130 Uiso 1 1 calc R . .
Pt2 Pt 1.03098(3) 1.340427(18) 0.344579(19) 0.02189(11) Uani 1 1 d . . .
N2 N 0.8089(6) 1.4720(4) 0.0613(4) 0.027(2) Uani 1 1 d . . .
C2 C 0.7816(8) 1.2969(5) -0.0829(5) 0.034(3) Uani 1 1 d . A .
H2A H 0.7403 1.2937 -0.1223 0.040 Uiso 1 1 calc R . .
C2S C 0.8533(17) 1.1010(11) 0.1138(11) 0.135(8) Uani 1 1 d . . .
H2SA H 0.8277 1.0595 0.1283 0.162 Uiso 1 1 calc R . .
H2SB H 0.8262 1.1376 0.1361 0.162 Uiso 1 1 calc R . .
N3 N 0.9517(5) 1.2552(3) 0.3729(4) 0.0208(18) Uani 1 1 d . . .
C3 C 0.8721(8) 1.2725(5) -0.0760(5) 0.035(3) Uani 1 1 d . . .
H3A H 0.8953 1.2513 -0.1112 0.042 Uiso 1 1 d R A .
C3S C 0.8306(14) 1.1084(9) 0.0424(10) 0.105(6) Uani 1 1 d . . .
H3SA H 0.7682 1.0869 0.0261 0.126 Uiso 1 1 calc R . .
H3SB H 0.8264 1.1550 0.0303 0.126 Uiso 1 1 calc R . .
N4 N 0.9396(6) 1.3922(4) 0.3995(4) 0.029(2) Uani 1 1 d . . .
C4 C 0.9340(9) 1.2777(6) -0.0179(6) 0.0469(19) Uiso 0.50 1 d P A 1
C4A C 0.9296(9) 1.2769(6) -0.0169(6) 0.0469(19) Uiso 0.50 1 d PR A 2
C4S C 0.9128(12) 1.0767(9) 0.0172(8) 0.080(5) Uani 1 1 d . . .
H4SA H 0.8943 1.0315 0.0047 0.096 Uiso 1 1 calc R . .
H4SB H 0.9264 1.1001 -0.0213 0.096 Uiso 1 1 calc R . .
C5 C 1.0367(12) 1.2560(7) -0.0063(6) 0.031(11) Uiso 0.50 1 d P A 1
H5A H 1.0646 1.2352 -0.0394 0.038 Uiso 0.50 1 calc PR A 1
C5A C 1.0218(12) 1.2491(7) -0.0092(6) 0.034(12) Uiso 0.50 1 d PR A 2
H5AA H 1.0462 1.2320 -0.0453 0.041 Uiso 0.50 1 calc PR A 2
C6 C 1.0928(17) 1.2654(12) 0.0517(12) 0.026(6) Uiso 0.50 1 d P A 1
C6A C 1.0782(16) 1.2453(12) 0.0477(12) 0.023(6) Uiso 0.50 1 d P A 2
C7 C 1.0440(7) 1.2832(5) 0.1013(5) 0.034(3) Uani 1 1 d . . .
H7A H 1.0762 1.2766 0.1436 0.041 Uiso 1 1 d R A .
C8 C 0.9516(6) 1.3080(4) 0.0948(5) 0.023(2) Uani 1 1 d . A .
C9 C 0.8947(8) 1.3064(5) 0.0345(5) 0.0344(9) Uani 1 1 d . . .
C10 C 1.2038(18) 1.2465(13) 0.0627(13) 0.0469(19) Uiso 0.50 1 d P A 1
H10A H 1.2334 1.2691 0.1018 0.056 Uiso 0.50 1 d PR A 1
H10B H 1.2068 1.1994 0.0721 0.056 Uiso 0.50 1 d PR A 1
C10A C 1.1755(17) 1.2145(13) 0.0576(13) 0.0469(19) Uiso 0.50 1 d P A 2
H10C H 1.2115 1.2314 0.0976 0.056 Uiso 0.50 1 d PR A 2
H10D H 1.1644 1.1676 0.0642 0.056 Uiso 0.50 1 d PR A 2
C11 C 1.2521(18) 1.2547(12) 0.0268(13) 0.0469(19) Uiso 0.50 1 d P A 1
H11A H 1.3103 1.2274 0.0362 0.070 Uiso 0.50 1 calc PR A 1
H11B H 1.2714 1.3005 0.0272 0.070 Uiso 0.50 1 calc PR A 1
H11C H 1.2177 1.2434 -0.0151 0.070 Uiso 0.50 1 calc PR A 1
C11A C 1.2379(17) 1.2177(12) 0.0084(12) 0.0469(19) Uiso 0.50 1 d P A 2
H11D H 1.3040 1.2037 0.0257 0.070 Uiso 0.50 1 calc PR A 2
H11E H 1.2400 1.2625 -0.0071 0.070 Uiso 0.50 1 calc PR A 2
H11F H 1.2122 1.1890 -0.0267 0.070 Uiso 0.50 1 calc PR A 2
C12 C 0.7658(8) 1.5093(5) 0.0150(5) 0.027(2) Uani 1 1 d . . .
H12A H 0.6999 1.5002 -0.0014 0.032 Uiso 1 1 calc R . .
C13 C 0.8108(8) 1.5606(5) -0.0107(5) 0.034(3) Uani 1 1 d . . .
H13A H 0.7757 1.5860 -0.0435 0.041 Uiso 1 1 calc R . .
C14 C 0.9054(9) 1.5748(5) 0.0107(6) 0.040(3) Uani 1 1 d . . .
H14A H 0.9380 1.6088 -0.0081 0.047 Uiso 1 1 calc R . .
C15 C 0.9554(7) 1.5375(4) 0.0622(5) 0.027(2) Uani 1 1 d . . .
C16 C 1.0531(8) 1.5495(5) 0.0871(5) 0.034(3) Uani 1 1 d . . .
H16A H 1.0869 1.5838 0.0696 0.040 Uiso 1 1 calc R . .
C17 C 1.1002(7) 1.5142(5) 0.1346(5) 0.032(3) Uani 1 1 d . . .
C18 C 1.0487(7) 1.4619(5) 0.1605(5) 0.031(3) Uani 1 1 d . . .
H18A H 1.0812 1.4367 0.1943 0.037 Uiso 1 1 calc R . .
C19 C 0.9535(6) 1.4478(4) 0.1370(5) 0.022(2) Uani 1 1 d . . .
C20 C 0.9037(7) 1.4852(4) 0.0861(5) 0.024(2) Uani 1 1 d . . .
C21 C 1.2041(7) 1.5292(5) 0.1628(5) 0.0344(9) Uani 1 1 d . . .
H21A H 1.2379 1.5477 0.1288 0.041 Uiso 1 1 calc R . .
H21B H 1.2024 1.5634 0.1953 0.041 Uiso 1 1 calc R . .
C22 C 1.2634(7) 1.4743(5) 0.1921(5) 0.0344(9) Uani 1 1 d . . .
H22A H 1.3300 1.4894 0.2063 0.052 Uiso 1 1 calc R . .
H22B H 1.2649 1.4394 0.1610 0.052 Uiso 1 1 calc R . .
H22C H 1.2346 1.4579 0.2285 0.052 Uiso 1 1 calc R . .
C23 C 0.9976(7) 1.2350(5) 0.4296(5) 0.030(3) Uani 1 1 d . . .
H23A H 1.0552 1.2574 0.4471 0.036 Uiso 1 1 calc R . .
C24 C 0.9662(7) 1.1841(5) 0.4636(5) 0.0344(9) Uani 1 1 d . . .
H24A H 1.0029 1.1708 0.5025 0.041 Uiso 1 1 calc R . .
C25 C 0.8815(8) 1.1530(5) 0.4405(6) 0.041(3) Uani 1 1 d . . .
H25A H 0.8581 1.1183 0.4637 0.049 Uiso 1 1 calc R . .
C26 C 0.8287(7) 1.1727(5) 0.3821(5) 0.028(2) Uani 1 1 d . . .
C27 C 0.7419(7) 1.1410(5) 0.3574(5) 0.032(3) Uani 1 1 d . . .
H27A H 0.7172 1.1069 0.3807 0.038 Uiso 1 1 calc R . .
C28 C 0.6930(7) 1.1589(5) 0.3004(5) 0.034(3) Uani 1 1 d . . .
C29 C 0.7311(7) 1.2098(5) 0.2655(5) 0.032(3) Uani 1 1 d . . .
H29A H 0.6978 1.2206 0.2248 0.038 Uiso 1 1 calc R . .
C30 C 0.8140(7) 1.2437(5) 0.2882(5) 0.0344(9) Uani 1 1 d . A .
C31 C 0.8664(7) 1.2244(5) 0.3477(5) 0.026(2) Uani 1 1 d . . .
C32 C 0.5968(7) 1.1277(5) 0.2751(5) 0.037(3) Uani 1 1 d . . .
H32A H 0.5950 1.0845 0.2921 0.044 Uiso 1 1 d R . .
H32B H 0.5896 1.1245 0.2297 0.044 Uiso 1 1 d R . .
C33 C 0.5125(7) 1.1663(5) 0.2943(5) 0.0344(9) Uani 1 1 d . . .
H33A H 0.5028 1.2058 0.2684 0.052 Uiso 1 1 calc R . .
H33B H 0.5270 1.1784 0.3391 0.052 Uiso 1 1 calc R . .
H33C H 0.4531 1.1398 0.2878 0.052 Uiso 1 1 calc R . .
C34 C 0.9808(8) 1.4101(5) 0.4567(5) 0.035(3) Uani 1 1 d . . .
H34A H 1.0496 1.4064 0.4666 0.042 Uiso 1 1 calc R . .
C35 C 0.9280(8) 1.4344(5) 0.5035(5) 0.0344(9) Uani 1 1 d . B .
H35A H 0.9610 1.4475 0.5436 0.041 Uiso 1 1 calc R . .
C36 C 0.8314(9) 1.4388(6) 0.4911(6) 0.046(3) Uani 1 1 d . . .
H36A H 0.7934 1.4534 0.5227 0.055 Uiso 1 1 d R B .
C37 C 0.7877(18) 1.4246(13) 0.4336(13) 0.044(2) Uiso 0.50 1 d P B 1
C37A C 0.7832(9) 1.4129(7) 0.4304(4) 0.044(2) Uiso 0.50 1 d PG B 2
C38 C 0.6835(17) 1.4354(11) 0.4149(12) 0.044(2) Uiso 0.50 1 d P B 1
H38A H 0.6462 1.4543 0.4445 0.053 Uiso 0.50 1 calc PR B 1
C38A C 0.6820(9) 1.4104(8) 0.4175(6) 0.044(2) Uiso 0.50 1 d PG B 2
H38B H 0.6435 1.4207 0.4497 0.053 Uiso 0.50 1 calc PR B 2
C39 C 0.6402(17) 1.4197(11) 0.3583(12) 0.044(2) Uiso 0.50 1 d P B 1
C39A C 0.6374(5) 1.3931(8) 0.3574(8) 0.044(2) Uiso 0.50 1 d PG B 2
C40 C 0.6959(17) 1.3900(12) 0.3107(13) 0.044(2) Uiso 0.50 1 d P B 1
H40A H 0.6622 1.3773 0.2707 0.053 Uiso 0.50 1 calc PR B 1
C40A C 0.6938(6) 1.3781(7) 0.3102(5) 0.044(2) Uiso 0.50 1 d PG B 2
H40B H 0.6633 1.3662 0.2691 0.053 Uiso 0.50 1 calc PR B 2
C41 C 0.7950(6) 1.3805(4) 0.3232(3) 0.025(2) Uani 1 1 d G . .
C42 C 0.8396(5) 1.3979(4) 0.3833(4) 0.031(3) Uani 1 1 d G B .
C43 C 0.5343(17) 1.4252(12) 0.3373(12) 0.0469(19) Uiso 0.50 1 d P B 1
H43A H 0.5242 1.4571 0.3022 0.056 Uiso 0.50 1 d PR B 1
H43B H 0.5036 1.4432 0.3728 0.056 Uiso 0.50 1 d PR B 1
C43A C 0.5178(17) 1.3776(13) 0.3523(13) 0.0469(19) Uiso 0.50 1 d P B 2
H43C H 0.5056 1.3301 0.3524 0.056 Uiso 0.50 1 d PR B 2
H43D H 0.4902 1.3974 0.3883 0.056 Uiso 0.50 1 d PR B 2
C44 C 0.4824(18) 1.3623(12) 0.3146(13) 0.0469(19) Uiso 0.50 1 d P B 1
H44A H 0.4137 1.3649 0.3209 0.070 Uiso 0.50 1 calc PR B 1
H44B H 0.5135 1.3255 0.3388 0.070 Uiso 0.50 1 calc PR B 1
H44C H 0.4868 1.3560 0.2694 0.070 Uiso 0.50 1 calc PR B 1
C44A C 0.4728(17) 1.4056(12) 0.2938(12) 0.0469(19) Uiso 0.50 1 d P B 2
H44D H 0.4018 1.4018 0.2910 0.070 Uiso 0.50 1 calc PR B 2
H44E H 0.4950 1.3826 0.2582 0.070 Uiso 0.50 1 calc PR B 2
H44F H 0.4909 1.4516 0.2923 0.070 Uiso 0.50 1 calc PR B 2
C45 C 0.6349(7) 1.4561(5) 0.1218(5) 0.030(3) Uani 1 1 d . . .
C46 C 0.6562(8) 1.4890(5) 0.1777(5) 0.037(3) Uani 1 1 d . . .
H46A H 0.7163 1.4795 0.2033 0.045 Uiso 1 1 calc R . .
C47 C 0.5961(9) 1.5352(5) 0.1996(6) 0.042(3) Uani 1 1 d . . .
H47A H 0.6140 1.5553 0.2397 0.051 Uiso 1 1 calc R . .
C48 C 0.5097(9) 1.5516(6) 0.1624(7) 0.053(4) Uani 1 1 d . . .
H48A H 0.4680 1.5838 0.1760 0.064 Uiso 1 1 calc R . .
C49 C 0.4856(9) 1.5208(6) 0.1057(7) 0.054(4) Uani 1 1 d . . .
H49A H 0.4259 1.5313 0.0801 0.065 Uiso 1 1 calc R . .
C50 C 0.5461(8) 1.4744(6) 0.0847(6) 0.051(3) Uani 1 1 d . . .
H50A H 0.5278 1.4544 0.0446 0.061 Uiso 1 1 calc R . .
C51 C 0.6361(7) 1.3167(5) 0.1055(5) 0.029(3) Uani 1 1 d . . .
C52 C 0.5525(8) 1.3216(6) 0.1337(6) 0.043(3) Uani 1 1 d . . .
H52A H 0.5361 1.3628 0.1495 0.052 Uiso 1 1 calc R . .
C53 C 0.4911(9) 1.2696(7) 0.1401(6) 0.054(4) Uani 1 1 d . . .
H53A H 0.4335 1.2763 0.1589 0.064 Uiso 1 1 calc R . .
C54 C 0.5125(9) 1.2075(6) 0.1194(5) 0.045(3) Uani 1 1 d . . .
H54A H 0.4695 1.1720 0.1225 0.054 Uiso 1 1 calc R . .
C55 C 0.5995(9) 1.1993(6) 0.0939(5) 0.041(3) Uani 1 1 d . . .
H55A H 0.6181 1.1572 0.0817 0.050 Uiso 1 1 calc R . .
C56 C 0.6589(7) 1.2524(5) 0.0863(5) 0.033(3) Uani 1 1 d . . .
H56A H 0.7166 1.2458 0.0677 0.040 Uiso 1 1 calc R . .
C57 C 1.1165(7) 1.4197(5) 0.3451(5) 0.026(2) Uani 1 1 d . . .
C58 C 1.2127(7) 1.4184(5) 0.3745(5) 0.035(3) Uani 1 1 d . . .
H58A H 1.2397 1.3787 0.3918 0.042 Uiso 1 1 calc R . .
C59 C 1.2692(9) 1.4739(6) 0.3790(6) 0.043(3) Uani 1 1 d . . .
H59A H 1.3351 1.4713 0.3985 0.052 Uiso 1 1 calc R . .
C60 C 1.2330(9) 1.5328(6) 0.3561(6) 0.043(3) Uani 1 1 d . . .
H60A H 1.2737 1.5702 0.3584 0.051 Uiso 1 1 calc R . .
C61 C 1.1367(8) 1.5364(5) 0.3297(5) 0.036(3) Uani 1 1 d . . .
H61A H 1.1098 1.5769 0.3147 0.043 Uiso 1 1 calc R . .
C62 C 1.0782(8) 1.4806(5) 0.3248(5) 0.032(3) Uani 1 1 d . . .
H62A H 1.0114 1.4839 0.3074 0.038 Uiso 1 1 calc R . .
C63 C 1.1158(6) 1.2863(5) 0.2945(5) 0.023(2) Uani 1 1 d . . .
C64 C 1.2008(8) 1.3068(5) 0.2728(5) 0.036(3) Uani 1 1 d . . .
H64A H 1.2197 1.3510 0.2788 0.044 Uiso 1 1 calc R . .
C65 C 1.2591(8) 1.2659(6) 0.2429(6) 0.045(3) Uani 1 1 d . . .
H65A H 1.3174 1.2824 0.2300 0.053 Uiso 1 1 calc R . .
C66 C 1.2344(8) 1.2020(6) 0.2315(5) 0.041(3) Uani 1 1 d . . .
H66A H 1.2757 1.1737 0.2121 0.049 Uiso 1 1 calc R . .
C67 C 1.1489(7) 1.1801(5) 0.2487(5) 0.034(3) Uani 1 1 d . . .
H67A H 1.1290 1.1364 0.2400 0.040 Uiso 1 1 calc R . .
C68 C 1.0909(7) 1.2215(5) 0.2791(5) 0.029(2) Uani 1 1 d . . .
H68A H 1.0313 1.2051 0.2900 0.035 Uiso 1 1 calc R . .
C69 C 0.9110(7) 1.3295(5) 0.1536(5) 0.0344(9) Uani 1 1 d . . .
C70 C 0.8806(6) 1.2812(4) 0.1930(5) 0.021(2) Uani 1 1 d . A .
H70A H 0.8828 1.2369 0.1806 0.025 Uiso 1 1 calc R . .
C71 C 0.8477(6) 1.2963(4) 0.2494(5) 0.022(2) Uani 1 1 d . . .
C72 C 0.8448(7) 1.3615(5) 0.2681(5) 0.023(2) Uani 1 1 d . A .
C73 C 0.8756(6) 1.4092(4) 0.2284(4) 0.020(2) Uani 1 1 d . . .
H73A H 0.8736 1.4536 0.2406 0.024 Uiso 1 1 calc R A .
C74 C 0.9091(6) 1.3937(5) 0.1718(5) 0.023(2) Uani 1 1 d . A .

loop_
_atom_site_aniso_label
_atom_site_aniso_U_11
_atom_site_aniso_U_22
_atom_site_aniso_U_33
_atom_site_aniso_U_23
_atom_site_aniso_U_13
_atom_site_aniso_U_12
Pt1 0.0249(2) 0.0274(2) 0.0203(2) 0.00138(18) -0.00029(16) 0.00103(17)
N1 0.027(4) 0.025(5) 0.018(5) 0.003(4) -0.004(4) -0.004(3)
C1 0.026(6) 0.033(6) 0.034(7) 0.003(5) 0.006(5) 0.000(4)
O1 0.177(19) 0.168(18) 0.26(3) -0.055(17) 0.040(18) 0.004(14)
C1S 0.129(18) 0.066(12) 0.110(17) -0.007(11) -0.052(14) 0.012(11)
Pt2 0.0244(2) 0.0212(2) 0.0194(2) 0.00039(17) 0.00034(16) -0.00151(16)
N2 0.039(5) 0.022(5) 0.022(5) -0.007(4) 0.006(4) -0.003(4)
C2 0.040(6) 0.046(7) 0.015(6) -0.007(5) 0.001(5) -0.013(5)
C2S 0.15(2) 0.15(2) 0.11(2) -0.049(16) 0.009(17) 0.026(16)
N3 0.025(4) 0.019(4) 0.018(5) 0.001(4) 0.003(4) -0.002(3)
C3 0.047(7) 0.036(6) 0.026(7) -0.002(5) 0.021(6) -0.003(5)
C3S 0.108(15) 0.097(14) 0.102(17) -0.002(12) -0.015(13) 0.022(12)
N4 0.035(5) 0.025(5) 0.026(5) 0.000(4) 0.007(4) 0.004(4)
C4S 0.067(11) 0.111(14) 0.060(12) -0.012(10) 0.004(9) -0.003(10)
C7 0.027(6) 0.053(7) 0.020(6) 0.014(5) 0.001(5) 0.005(5)
C8 0.019(5) 0.025(5) 0.026(6) -0.002(4) 0.007(4) -0.004(4)
C9 0.033(2) 0.039(2) 0.029(2) 0.0005(18) 0.0000(18) -0.0087(17)
C12 0.042(6) 0.021(5) 0.016(6) 0.003(4) 0.000(5) 0.007(4)
C13 0.045(7) 0.039(7) 0.018(6) -0.004(5) 0.001(5) 0.006(5)
C14 0.058(8) 0.023(6) 0.043(8) 0.006(5) 0.026(6) 0.012(5)
C15 0.042(6) 0.016(5) 0.024(6) -0.001(4) 0.008(5) 0.000(4)
C16 0.046(7) 0.012(5) 0.041(7) -0.002(5) 0.002(6) -0.010(5)
C17 0.031(6) 0.032(6) 0.036(7) -0.008(5) 0.010(5) -0.004(5)
C18 0.028(6) 0.036(6) 0.029(7) -0.002(5) 0.003(5) -0.008(5)
C19 0.024(5) 0.018(5) 0.025(6) -0.002(4) 0.006(4) -0.004(4)
C20 0.037(6) 0.012(5) 0.022(6) -0.006(4) 0.006(5) 0.002(4)
C21 0.033(2) 0.039(2) 0.029(2) 0.0005(18) 0.0000(18) -0.0087(17)
C22 0.033(2) 0.039(2) 0.029(2) 0.0005(18) 0.0000(18) -0.0087(17)
C23 0.033(6) 0.030(6) 0.024(6) 0.000(5) -0.005(5) -0.011(5)
C24 0.033(2) 0.039(2) 0.029(2) 0.0005(18) 0.0000(18) -0.0087(17)
C25 0.040(7) 0.039(7) 0.043(8) 0.014(6) 0.001(6) 0.000(5)
C26 0.027(5) 0.034(6) 0.022(6) 0.008(5) 0.004(5) -0.008(4)
C27 0.039(6) 0.036(6) 0.019(6) 0.014(5) 0.002(5) -0.010(5)
C28 0.037(6) 0.028(6) 0.041(7) -0.001(5) 0.015(5) -0.017(5)
C29 0.035(6) 0.036(6) 0.020(6) 0.002(5) -0.006(5) 0.001(5)
C30 0.033(2) 0.039(2) 0.029(2) 0.0005(18) 0.0000(18) -0.0087(17)
C31 0.030(6) 0.024(5) 0.023(6) -0.002(4) 0.002(5) -0.003(4)
C32 0.041(7) 0.031(6) 0.036(7) 0.010(5) 0.000(5) -0.007(5)
C33 0.033(2) 0.039(2) 0.029(2) 0.0005(18) 0.0000(18) -0.0087(17)
C34 0.044(7) 0.035(6) 0.026(7) -0.009(5) 0.005(5) -0.006(5)
C35 0.033(2) 0.039(2) 0.029(2) 0.0005(18) 0.0000(18) -0.0087(17)
C36 0.066(9) 0.045(7) 0.030(7) -0.006(6) 0.015(6) 0.009(6)
C41 0.039(6) 0.027(6) 0.014(6) 0.002(4) 0.015(5) 0.000(4)
C42 0.036(6) 0.032(6) 0.026(6) 0.003(5) 0.011(5) 0.012(5)
C45 0.026(6) 0.036(6) 0.028(7) 0.008(5) 0.001(5) -0.001(4)
C46 0.034(6) 0.041(7) 0.036(8) 0.003(6) 0.004(5) 0.006(5)
C47 0.064(8) 0.026(6) 0.039(8) 0.000(5) 0.014(6) 0.011(5)
C48 0.053(8) 0.031(7) 0.079(11) -0.010(7) 0.019(8) 0.011(6)
C49 0.041(7) 0.060(9) 0.060(10) -0.012(7) -0.001(7) 0.027(6)
C50 0.044(7) 0.056(8) 0.051(9) -0.015(7) -0.002(7) 0.007(6)
C51 0.025(6) 0.031(6) 0.029(7) 0.008(5) -0.007(5) 0.001(4)
C52 0.042(7) 0.045(7) 0.047(8) 0.001(6) 0.018(6) -0.006(5)
C53 0.046(8) 0.077(10) 0.039(8) 0.016(7) 0.011(6) -0.020(7)
C54 0.050(8) 0.061(9) 0.024(7) 0.000(6) 0.007(6) -0.019(6)
C55 0.053(8) 0.047(7) 0.023(7) 0.006(5) 0.001(6) -0.015(6)
C56 0.028(6) 0.031(6) 0.039(7) 0.007(5) -0.002(5) -0.012(5)
C57 0.025(5) 0.039(6) 0.016(6) -0.005(5) 0.006(4) -0.011(4)
C58 0.031(6) 0.030(6) 0.039(7) 0.000(5) -0.008(5) -0.012(5)
C59 0.047(7) 0.045(8) 0.038(8) -0.010(6) 0.008(6) -0.010(6)
C60 0.055(8) 0.039(7) 0.037(8) -0.003(6) 0.013(6) -0.019(6)
C61 0.056(8) 0.020(6) 0.033(7) 0.004(5) 0.006(6) -0.010(5)
C62 0.043(7) 0.022(6) 0.028(7) 0.002(5) -0.005(5) -0.014(5)
C63 0.014(5) 0.028(5) 0.026(6) -0.002(5) -0.009(4) 0.004(4)
C64 0.033(6) 0.039(7) 0.037(7) -0.011(5) 0.002(5) -0.005(5)
C65 0.025(6) 0.068(9) 0.040(8) -0.006(7) 0.002(5) -0.010(6)
C66 0.037(7) 0.044(7) 0.039(8) -0.015(6) -0.007(6) 0.019(5)
C67 0.030(6) 0.033(6) 0.036(7) 0.002(5) -0.001(5) 0.005(5)
C68 0.032(6) 0.035(6) 0.020(6) 0.009(5) 0.000(5) 0.000(5)
C69 0.033(2) 0.039(2) 0.029(2) 0.0005(18) 0.0000(18) -0.0087(17)
C70 0.024(5) 0.018(5) 0.021(6) 0.001(4) 0.004(4) -0.005(4)
C71 0.016(5) 0.023(5) 0.026(6) 0.006(4) -0.003(4) -0.003(4)
C72 0.023(5) 0.028(6) 0.020(6) 0.006(4) 0.007(4) 0.003(4)
C73 0.029(5) 0.023(5) 0.008(5) -0.001(4) 0.001(4) -0.001(4)
C74 0.023(5) 0.025(5) 0.019(6) -0.001(4) -0.004(4) 0.006(4)

loop_
_atom_type_symbol
_atom_type_description
_atom_type_scat_dispersion_real
_atom_type_scat_dispersion_imag
_atom_type_scat_source
C C 0.0033 0.0016 'International Tables Vol C Tables 4.2.6.8 and 6.1.1.4'
H H 0.0000 0.0000 'International Tables Vol C Tables 4.2.6.8 and 6.1.1.4'
N N 0.0061 0.0033 'International Tables Vol C Tables 4.2.6.8 and 6.1.1.4'
O O 0.0106 0.0060 'International Tables Vol C Tables 4.2.6.8 and 6.1.1.4'
Pt Pt -1.7033 8.3905 'International Tables Vol C Tables 4.2.6.8 and 6.1.1.4'

loop_
_geom_angle_atom_site_label_1
_geom_angle_atom_site_label_2
_geom_angle_atom_site_label_3
_geom_angle
C45 Pt1 C51 91.6(4)
C45 Pt1 N2 88.7(4)
C51 Pt1 N2 177.5(4)
C45 Pt1 N1 166.1(4)
C51 Pt1 N1 92.9(4)
N2 Pt1 N1 86.2(3)
C45 Pt1 C74 106.2(3)
C51 Pt1 C74 111.7(3)
N2 Pt1 C74 70.6(3)
N1 Pt1 C74 84.3(3)
C1 N1 C9 117.0(9)
C1 N1 Pt1 110.4(6)
C9 N1 Pt1 132.4(7)
N1 C1 C2 125.5(10)
C4S O1 C1S 105.1(16)
C2S C1S O1 106.1(16)
C57 Pt2 C63 93.7(4)
C57 Pt2 N4 89.2(4)
C63 Pt2 N4 176.7(4)
C57 Pt2 N3 163.7(3)
C63 Pt2 N3 93.2(3)
N4 Pt2 N3 83.7(3)
C12 N2 C20 118.8(9)
C12 N2 Pt1 114.5(7)
C20 N2 Pt1 126.6(6)
C3 C2 C1 118.6(10)
C3S C2S C1S 101.8(18)
C23 N3 C31 118.6(8)
C23 N3 Pt2 107.4(6)
C31 N3 Pt2 133.8(6)
C2 C3 C4A 118.9(10)
C2 C3 C4 121.0(10)
C4S C3S C2S 104.9(15)
C34 N4 C42 119.7(8)
C34 N4 Pt2 115.6(7)
C42 N4 Pt2 123.7(6)
C3 C4 C9 117.8(10)
C3 C4 C5 125.3(11)
C9 C4 C5 116.9(11)
C5A C4A C3 118.8(12)
C5A C4A C9 119.9(12)
C3 C4A C9 121.3(11)
O1 C4S C3S 112.0(17)
C6 C5 C4 121.1(14)
C6A C5A C4A 122.7(14)
C5 C6 C7 116.6(18)
C5 C6 C10 121(2)
C7 C6 C10 122(2)
C5A C6A C10A 124(2)
C5A C6A C7 116.4(17)
C10A C6A C7 119.2(19)
C8 C7 C6 125.0(13)
C8 C7 C6A 120.2(12)
C7 C8 C9 118.7(10)
C7 C8 C69 118.5(9)
C9 C8 C69 122.6(9)
C4A C9 N1 118.7(10)
C4A C9 C8 120.9(10)
N1 C9 C8 120.3(9)
N1 C9 C4 120.0(10)
C8 C9 C4 119.6(10)
C11 C10 C6 122(3)
C11A C10A C6A 120(2)
N2 C12 C13 123.9(10)
C14 C13 C12 119.9(10)
C13 C14 C15 118.9(10)
C16 C15 C20 120.2(9)
C16 C15 C14 122.1(10)
C20 C15 C14 117.7(9)
C17 C16 C15 122.2(10)
C16 C17 C18 118.6(10)
C16 C17 C21 121.8(10)
C18 C17 C21 119.6(10)
C19 C18 C17 121.3(10)
C18 C19 C20 120.1(9)
C18 C19 C74 114.3(9)
C20 C19 C74 125.5(8)
N2 C20 C15 120.8(9)
N2 C20 C19 121.5(9)
C15 C20 C19 117.7(9)
C22 C21 C17 117.0(9)
N3 C23 C24 124.1(9)
C25 C24 C23 119.0(10)
C24 C25 C26 119.8(10)
C27 C26 C25 120.7(9)
C27 C26 C31 120.5(9)
C25 C26 C31 118.8(9)
C28 C27 C26 120.4(9)
C27 C28 C29 119.4(9)
C27 C28 C32 120.7(9)
C29 C28 C32 119.9(10)
C30 C29 C28 122.7(10)
C29 C30 C31 118.1(10)
C29 C30 C71 119.2(9)
C31 C30 C71 122.6(9)
N3 C31 C30 121.4(9)
N3 C31 C26 119.7(9)
C30 C31 C26 118.9(9)
C28 C32 C33 110.8(9)
N4 C34 C35 123.4(10)
C36 C35 C34 119.3(11)
C37 C36 C35 119.3(15)
C35 C36 C37A 118.2(11)
C36 C37 C38 122(2)
C36 C37 C42 123.2(19)
C38 C37 C42 115(2)
C38A C37A C42 120.0
C38A C37A C36 120.7(9)
C42 C37A C36 118.9(9)
C39 C38 C37 121(2)
C39A C38A C37A 120.0
C38 C39 C43 125(2)
C38 C39 C40 121(2)
C43 C39 C40 114(2)
C40A C39A C38A 120.0
C40A C39A C43A 124.1(13)
C38A C39A C43A 114.7(13)
C41 C40 C39 122(2)
C39A C40A C41 120.0
C40 C41 C42 116.5(14)
C42 C41 C40A 120.0
C40 C41 C72 116.3(13)
C42 C41 C72 126.6(7)
C40A C41 C72 113.4(7)
N4 C42 C41 120.7(7)
N4 C42 C37A 118.7(7)
C41 C42 C37A 120.0
N4 C42 C37 114.9(12)
C41 C42 C37 124.4(13)
C39 C43 C44 116(2)
C44A C43A C39A 106.7(19)
C46 C45 C50 115.0(10)
C46 C45 Pt1 126.1(8)
C50 C45 Pt1 118.8(8)
C45 C46 C47 124.5(11)
C48 C47 C46 119.1(12)
C49 C48 C47 118.7(11)
C48 C49 C50 121.4(12)
C49 C50 C45 121.3(12)
C52 C51 C56 114.9(10)
C52 C51 Pt1 125.6(8)
C56 C51 Pt1 119.3(8)
C51 C52 C53 123.4(12)
C52 C53 C54 121.0(12)
C53 C54 C55 117.7(11)
C56 C55 C54 120.4(12)
C55 C56 C51 122.4(11)
C58 C57 C62 117.0(9)
C58 C57 Pt2 120.8(8)
C62 C57 Pt2 121.5(7)
C59 C58 C57 120.9(10)
C60 C59 C58 121.9(11)
C59 C60 C61 118.5(10)
C60 C61 C62 120.3(10)
C61 C62 C57 121.2(10)
C64 C63 C68 113.7(9)
C64 C63 Pt2 126.1(7)
C68 C63 Pt2 120.2(7)
C65 C64 C63 123.1(10)
C66 C65 C64 121.1(11)
C67 C66 C65 118.3(10)
C66 C67 C68 120.1(10)
C67 C68 C63 123.5(10)
C74 C69 C70 119.4(10)
C74 C69 C8 122.6(9)
C70 C69 C8 117.8(9)
C71 C70 C69 121.7(9)
C70 C71 C72 119.3(9)
C70 C71 C30 119.4(9)
C72 C71 C30 121.3(9)
C71 C72 C73 118.4(9)
C71 C72 C41 120.6(8)
C73 C72 C41 120.2(8)
C74 C73 C72 122.0(9)
C69 C74 C73 119.1(9)
C69 C74 C19 122.9(9)
C73 C74 C19 117.6(8)
C69 C74 Pt1 82.2(6)
C73 C74 Pt1 99.7(6)
C19 C74 Pt1 95.1(5)

loop_
_geom_bond_atom_site_label_1
_geom_bond_atom_site_label_2
_geom_bond_distance
Pt1 C45 2.002(11)
Pt1 C51 2.025(10)
Pt1 N2 2.149(8)
Pt1 N1 2.174(8)
Pt1 C74 2.960(9)
N1 C1 1.333(12)
N1 C9 1.398(13)
C1 C2 1.378(14)
O1 C4S 1.40(2)
O1 C1S 1.56(3)
C1S C2S 1.53(3)
Pt2 C57 2.014(10)
Pt2 C63 2.025(10)
Pt2 N4 2.124(8)
Pt2 N3 2.196(7)
N2 C12 1.325(12)
N2 C20 1.373(12)
C2 C3 1.340(14)
C2S C3S 1.52(3)
N3 C23 1.349(12)
N3 C31 1.381(11)
C3 C4A 1.396(16)
C3 C4 1.408(16)
C3S C4S 1.48(2)
N4 C34 1.323(13)
N4 C42 1.384(10)
C4 C9 1.436(16)
C4 C5 1.479(17)
C4A C5A 1.387(16)
C4A C9 1.397(16)
C5 C6 1.38(3)
C5A C6A 1.35(3)
C6 C7 1.38(3)
C6 C10 1.57(3)
C6A C10A 1.48(3)
C6A C7 1.51(3)
C7 C8 1.366(13)
C8 C9 1.412(14)
C8 C69 1.507(14)
C10 C11 1.10(3)
C10A C11A 1.45(3)
C12 C13 1.376(14)
C13 C14 1.358(15)
C14 C15 1.435(14)
C15 C16 1.405(14)
C15 C20 1.424(13)
C16 C17 1.340(14)
C17 C18 1.440(14)
C17 C21 1.512(14)
C18 C19 1.374(13)
C19 C20 1.427(13)
C19 C74 1.512(13)
C21 C22 1.482(14)
C23 C24 1.377(14)
C24 C25 1.367(14)
C25 C26 1.413(14)
C26 C27 1.403(13)
C26 C31 1.430(13)
C27 C28 1.357(14)
C28 C29 1.426(14)
C28 C32 1.509(14)
C29 C30 1.371(13)
C30 C31 1.428(14)
C30 C71 1.476(14)
C32 C33 1.515(14)
C34 C35 1.407(14)
C35 C36 1.330(15)
C36 C37 1.32(3)
C36 C37A 1.469(15)
C37 C38 1.46(3)
C37 C42 1.48(3)
C37A C38A 1.3900
C37A C42 1.3900
C38 C39 1.31(3)
C38A C39A 1.3900
C39 C43 1.48(3)
C39 C40 1.49(3)
C39A C40A 1.3900
C39A C43A 1.67(2)
C40 C41 1.37(3)
C40A C41 1.3900
C41 C42 1.3900
C41 C72 1.492(11)
C43 C44 1.52(3)
C43A C44A 1.43(3)
C45 C46 1.365(15)
C45 C50 1.417(15)
C46 C47 1.386(14)
C47 C48 1.382(16)
C48 C49 1.364(17)
C49 C50 1.385(15)
C51 C52 1.380(14)
C51 C56 1.433(14)
C52 C53 1.383(15)
C53 C54 1.396(17)
C54 C55 1.398(15)
C55 C56 1.389(14)
C57 C58 1.391(13)
C57 C62 1.403(14)
C58 C59 1.379(14)
C59 C60 1.374(15)
C60 C61 1.377(15)
C61 C62 1.400(13)
C63 C64 1.387(14)
C63 C68 1.405(13)
C64 C65 1.380(15)
C65 C66 1.372(15)
C66 C67 1.362(15)
C67 C68 1.389(14)
C69 C74 1.378(13)
C69 C70 1.402(13)
C70 C71 1.378(13)
C71 C72 1.400(13)
C72 C73 1.402(12)
C73 C74 1.388(13)
